data_4310643
loop_
_publ_author_name
'Jack M. Harrowfield'
'Yang Kim'
'George A. Koutsantonis'
'Young Hoon Lee'
'Pierre Thu\'ery'

_publ_contact_author 'J. Harrowfield'
_publ_contact_author_address
;
Chemistry, School of Biomedical and Chemical Sciences
University of Western Australia
35 Stirling Highway
Crawley, WA 6009, Australia
;
_publ_section_title
;
 Stereochemistry in Functionalized Macrocycle Complexes: Control of
 Hydroxyl Substituent Orientation
;
_journal_name_full 'Inorganic Chemistry'
_journal_page_first 1689
_journal_page_last 1696
_journal_paper_doi 10.1021/ic034912o
_journal_volume 43
_journal_year 2004
_chemical_formula_sum 'C11 H27 Cl3 Co N5 O9'
_chemical_formula_weight 538.66
_space_group_IT_number 14
_symmetry_cell_setting monoclinic
_symmetry_space_group_name_Hall '-P 2ybc'
_symmetry_space_group_name_H-M 'P 1 21/c 1'
_atom_sites_solution_hydrogens geom
_atom_sites_solution_primary direct
_atom_sites_solution_secondary difmap
_audit_creation_method SHELXL-97
_cell_angle_alpha 90.00
_cell_angle_beta 103.985(3)
_cell_angle_gamma 90.00
_cell_formula_units_Z 4
_cell_length_a 9.1093(5)
_cell_length_b 19.3619(8)
_cell_length_c 11.8689(7)
_cell_measurement_reflns_used 13864
_cell_measurement_temperature 100(2)
_cell_measurement_theta_max 25.68
_cell_measurement_theta_min 2.75
_cell_volume 2031.31(19)
_computing_cell_refinement 'DENZO-SMN (Otwinowski & Minor, 1997)'
_computing_data_collection 'Kappa-CCD software (Nonius B.V., 1998)'
_computing_data_reduction 'DENZO-SMN (Otwinowski & Minor, 1997)'
_computing_molecular_graphics 'SHELXTL (Sheldrick, 1999)'
_computing_publication_material 'SHELXTL (Sheldrick, 1999)'
_computing_structure_refinement 'SHELXL-97 (Sheldrick, 1997)'
_computing_structure_solution 'SHELXS-97 (Sheldrick, 1997)'
_diffrn_ambient_temperature 100(2)
_diffrn_measured_fraction_theta_full 0.995
_diffrn_measured_fraction_theta_max 0.995
_diffrn_measurement_device_type 'Nonius Kappa-CCD'
_diffrn_measurement_method '\f scans'
_diffrn_radiation_monochromator graphite
_diffrn_radiation_source 'fine-focus sealed tube'
_diffrn_radiation_type MoK\a
_diffrn_radiation_wavelength 0.71073
_diffrn_reflns_av_R_equivalents 0.0635
_diffrn_reflns_av_sigmaI/netI 0.0584
_diffrn_reflns_limit_h_max 11
_diffrn_reflns_limit_h_min -10
_diffrn_reflns_limit_k_max 21
_diffrn_reflns_limit_k_min -23
_diffrn_reflns_limit_l_max 14
_diffrn_reflns_limit_l_min -14
_diffrn_reflns_number 13864
_diffrn_reflns_theta_full 25.68
_diffrn_reflns_theta_max 25.68
_diffrn_reflns_theta_min 2.75
_diffrn_standards_decay_% 0
_diffrn_standards_interval_time 0
_exptl_absorpt_coefficient_mu 1.295
_exptl_absorpt_correction_T_max 0.891
_exptl_absorpt_correction_T_min 0.666
_exptl_absorpt_correction_type refdelf
_exptl_absorpt_process_details 'program DELABS from PLATON (Spek, 2000)'
_exptl_crystal_colour 'translucent dark orange'
_exptl_crystal_density_diffrn 1.761
_exptl_crystal_density_meas ?
_exptl_crystal_description parallelepiped
_exptl_crystal_F_000 1112
_exptl_crystal_size_max 0.30
_exptl_crystal_size_mid 0.12
_exptl_crystal_size_min 0.05
_refine_diff_density_max 0.357
_refine_diff_density_min -0.285
_refine_diff_density_rms 0.060
_refine_ls_extinction_method none
_refine_ls_goodness_of_fit_ref 1.025
_refine_ls_hydrogen_treatment constr
_refine_ls_matrix_type full
_refine_ls_number_parameters 263
_refine_ls_number_reflns 3834
_refine_ls_number_restraints 12
_refine_ls_restrained_S_all 1.064
_refine_ls_R_factor_all 0.0608
_refine_ls_R_factor_gt 0.0390
_refine_ls_shift/su_max 0.001
_refine_ls_shift/su_mean 0.000
_refine_ls_structure_factor_coef Fsqd
_refine_ls_weighting_details 'calc w=1/[\s^2^(Fo^2^)+(0.0414P)^2^+0.0013P] where P=(Fo^2^+2Fc^2^)/3'
_refine_ls_weighting_scheme calc
_refine_ls_wR_factor_gt 0.0917
_refine_ls_wR_factor_ref 0.1008
_reflns_number_gt 2787
_reflns_number_total 3834
_reflns_threshold_expression >2sigma(I)
_cod_data_source_file ic034912osi20030731_084917_1.cif
_cod_data_source_block '[Co(2)Cl](ClO4)2'
_cod_depositor_comments
;
The following automatic conversions were performed:
data name '_publ_contact_address' replaced with
'_publ_contact_author_address' as specified in the replacement file
'/home/antanas/src/cod-tools/trunk/data/replacement-values/replacement_tags.lst'.

Automatic conversion script
Id: cif_correct_tags 4998 2017-03-02 13:24:31Z antanas 
;
_cod_original_cell_volume 2031.31(18)
_cod_original_sg_symbol_H-M 'P 21/c'
_cod_database_code 4310643

loop_
_symmetry_equiv_pos_as_xyz
'x, y, z'
'-x, y+1/2, -z+1/2'
'-x, -y, -z'
'x, -y-1/2, z-1/2'

loop_
_atom_site_label
_atom_site_type_symbol
_atom_site_fract_x
_atom_site_fract_y
_atom_site_fract_z
_atom_site_U_iso_or_equiv
_atom_site_adp_type
_atom_site_occupancy
_atom_site_symmetry_multiplicity
_atom_site_calc_flag
_atom_site_refinement_flags
_atom_site_disorder_assembly
_atom_site_disorder_group
Co Co 0.16821(5) 0.60664(2) 0.68532(4) 0.04529(15) Uani 1 1 d . . .
Cl1 Cl 0.00618(10) 0.62166(4) 0.51122(7) 0.0481(2) Uani 1 1 d . . .
Cl2 Cl 0.20289(10) 0.55739(4) 0.29040(8) 0.0488(2) Uani 1 1 d . . .
Cl3 Cl 0.61788(11) 0.80158(5) 0.47519(9) 0.0559(2) Uani 1 1 d . . .
N1 N 0.3012(3) 0.58350(15) 0.8368(3) 0.0492(7) Uani 1 1 d . . .
H1 H 0.3947 0.6111 0.8558 0.059 Uiso 1 1 d R . .
N2 N 0.3394(3) 0.60181(15) 0.6148(3) 0.0492(7) Uani 1 1 d . . .
H2 H 0.2973 0.6068 0.5292 0.059 Uiso 1 1 d R . .
N3 N 0.2129(3) 0.70556(15) 0.7094(3) 0.0476(7) Uani 1 1 d . . .
H3 H 0.2578 0.7155 0.7884 0.057 Uiso 1 1 d R . .
N4 N -0.0008(3) 0.60665(15) 0.7620(3) 0.0497(7) Uani 1 1 d . . .
H4 H -0.0574 0.5701 0.7229 0.060 Uiso 1 1 d R . .
N5 N 0.1648(3) 0.50705(15) 0.6561(3) 0.0486(7) Uani 1 1 d . . .
H5A H 0.1031 0.4831 0.6951 0.058 Uiso 1 1 d R . .
H5B H 0.1405 0.4973 0.5784 0.058 Uiso 1 1 d R . .
O1 O 0.0692(3) 0.74177(14) 0.8857(2) 0.0585(7) Uani 1 1 d . . .
H1O H 0.0383 0.7795 0.9145 0.070 Uiso 1 1 d R . .
O2 O 0.2027(3) 0.50217(13) 0.3738(2) 0.0544(6) Uani 1 1 d . . .
O3 O 0.0483(3) 0.57764(13) 0.2399(2) 0.0543(6) Uani 1 1 d . . .
O4 O 0.2870(3) 0.61518(13) 0.3496(2) 0.0540(6) Uani 1 1 d . . .
O5 O 0.2700(3) 0.53219(14) 0.2009(2) 0.0569(6) Uani 1 1 d . . .
O6 O 0.6498(4) 0.7973(2) 0.5979(3) 0.0892(11) Uani 1 1 d U . .
O7 O 0.4666(3) 0.77715(15) 0.4276(3) 0.0671(8) Uani 1 1 d . . .
O8 O 0.6278(3) 0.87217(15) 0.4382(3) 0.0662(8) Uani 1 1 d . . .
O9 O 0.7226(4) 0.76033(18) 0.4354(4) 0.0954(11) Uani 1 1 d U . .
C1 C 0.3501(4) 0.50958(19) 0.8328(3) 0.0529(9) Uani 1 1 d . . .
H1A H 0.2908 0.4802 0.8711 0.063 Uiso 1 1 calc R . .
H1B H 0.4558 0.5048 0.8728 0.063 Uiso 1 1 calc R . .
C2 C 0.3268(4) 0.48822(19) 0.7065(3) 0.0512(9) Uani 1 1 d . . .
C3 C 0.4188(4) 0.53440(19) 0.6441(3) 0.0510(8) Uani 1 1 d . . .
H3A H 0.5188 0.5421 0.6939 0.061 Uiso 1 1 calc R . .
H3B H 0.4302 0.5119 0.5737 0.061 Uiso 1 1 calc R . .
C4 C 0.3561(5) 0.41180(19) 0.6929(4) 0.0618(10) Uani 1 1 d . . .
H4A H 0.2962 0.3852 0.7336 0.093 Uiso 1 1 calc R . .
H4B H 0.4614 0.4021 0.7246 0.093 Uiso 1 1 calc R . .
H4C H 0.3293 0.3998 0.6121 0.093 Uiso 1 1 calc R . .
C5 C 0.4335(4) 0.66508(19) 0.6452(3) 0.0524(9) Uani 1 1 d . . .
H5C H 0.4952 0.6724 0.5901 0.063 Uiso 1 1 calc R . .
H5D H 0.4996 0.6609 0.7223 0.063 Uiso 1 1 calc R . .
C6 C 0.3239(4) 0.7246(2) 0.6407(3) 0.0531(9) Uani 1 1 d . . .
H6A H 0.3786 0.7659 0.6728 0.064 Uiso 1 1 calc R . .
H6B H 0.2714 0.7340 0.5609 0.064 Uiso 1 1 calc R . .
C7 C 0.0808(4) 0.75386(19) 0.6862(3) 0.0529(9) Uani 1 1 d . . .
H7A H 0.0231 0.7487 0.6065 0.064 Uiso 1 1 calc R . .
H7B H 0.1165 0.8012 0.6971 0.064 Uiso 1 1 calc R . .
C8 C -0.0197(4) 0.7384(2) 0.7682(3) 0.0539(9) Uani 1 1 d . . .
H8 H -0.0969 0.7746 0.7580 0.065 Uiso 1 1 calc R . .
C9 C -0.1002(4) 0.66949(19) 0.7476(4) 0.0534(9) Uani 1 1 d . . .
H9A H -0.1658 0.6656 0.8008 0.064 Uiso 1 1 calc R . .
H9B H -0.1644 0.6693 0.6694 0.064 Uiso 1 1 calc R . .
C10 C 0.0551(4) 0.5812(2) 0.8849(3) 0.0541(9) Uani 1 1 d . . .
H10A H 0.0422 0.5315 0.8872 0.065 Uiso 1 1 calc R . .
H10B H -0.0032 0.6023 0.9340 0.065 Uiso 1 1 calc R . .
C11 C 0.2204(4) 0.5993(2) 0.9291(3) 0.0533(9) Uani 1 1 d . . .
H11A H 0.2308 0.6479 0.9489 0.064 Uiso 1 1 calc R . .
H11B H 0.2640 0.5727 0.9983 0.064 Uiso 1 1 calc R . .

loop_
_atom_site_aniso_label
_atom_site_aniso_U_11
_atom_site_aniso_U_22
_atom_site_aniso_U_33
_atom_site_aniso_U_23
_atom_site_aniso_U_13
_atom_site_aniso_U_12
Co 0.0456(3) 0.0464(3) 0.0442(3) -0.00030(19) 0.0113(2) -0.0002(2)
Cl1 0.0484(5) 0.0508(5) 0.0440(5) -0.0001(3) 0.0091(4) 0.0003(4)
Cl2 0.0486(5) 0.0488(4) 0.0491(5) 0.0021(3) 0.0124(4) 0.0005(4)
Cl3 0.0501(5) 0.0633(5) 0.0540(5) 0.0091(4) 0.0122(4) 0.0022(4)
N1 0.0491(16) 0.0499(16) 0.0483(18) 0.0025(13) 0.0110(13) -0.0017(13)
N2 0.0470(16) 0.0506(16) 0.0507(17) 0.0008(13) 0.0128(13) -0.0006(13)
N3 0.0446(16) 0.0517(16) 0.0458(17) -0.0009(13) 0.0095(13) -0.0006(13)
N4 0.0490(16) 0.0516(16) 0.0488(17) -0.0039(13) 0.0127(13) -0.0005(13)
N5 0.0451(16) 0.0508(16) 0.0492(18) -0.0020(12) 0.0100(13) 0.0007(13)
O1 0.0588(15) 0.0621(15) 0.0528(15) -0.0148(12) 0.0100(12) 0.0063(13)
O2 0.0582(15) 0.0508(14) 0.0538(15) 0.0069(11) 0.0128(12) 0.0012(12)
O3 0.0473(14) 0.0534(14) 0.0603(16) 0.0057(11) 0.0095(12) 0.0023(11)
O4 0.0518(14) 0.0548(14) 0.0547(15) -0.0005(11) 0.0117(12) -0.0041(12)
O5 0.0587(16) 0.0646(16) 0.0489(15) -0.0014(12) 0.0156(12) 0.0054(13)
O6 0.090(2) 0.111(2) 0.0577(18) 0.0100(17) 0.0016(16) -0.030(2)
O7 0.0551(16) 0.0757(18) 0.0632(18) 0.0099(14) -0.0002(13) -0.0071(14)
O8 0.0622(17) 0.0585(16) 0.074(2) 0.0066(13) 0.0087(14) -0.0007(13)
O9 0.092(2) 0.0774(19) 0.138(3) 0.0181(19) 0.069(2) 0.0162(17)
C1 0.052(2) 0.052(2) 0.053(2) 0.0062(16) 0.0096(17) 0.0018(16)
C2 0.0461(19) 0.0488(19) 0.057(2) 0.0001(16) 0.0092(16) 0.0053(16)
C3 0.0480(19) 0.053(2) 0.053(2) -0.0010(16) 0.0128(17) 0.0051(16)
C4 0.047(2) 0.051(2) 0.085(3) 0.0006(19) 0.011(2) 0.0018(18)
C5 0.048(2) 0.057(2) 0.052(2) 0.0011(16) 0.0111(17) -0.0030(17)
C6 0.050(2) 0.057(2) 0.052(2) 0.0044(16) 0.0124(17) -0.0044(17)
C7 0.053(2) 0.0482(19) 0.054(2) -0.0022(16) 0.0053(17) 0.0010(16)
C8 0.054(2) 0.054(2) 0.052(2) -0.0076(16) 0.0076(17) 0.0062(17)
C9 0.050(2) 0.055(2) 0.057(2) -0.0055(17) 0.0175(17) 0.0020(17)
C10 0.057(2) 0.061(2) 0.047(2) 0.0011(16) 0.0172(17) 0.0006(18)
C11 0.055(2) 0.060(2) 0.044(2) 0.0001(16) 0.0118(17) 0.0001(18)

loop_
_atom_type_symbol
_atom_type_description
_atom_type_scat_dispersion_real
_atom_type_scat_dispersion_imag
_atom_type_scat_source
C C 0.0033 0.0016 'International Tables Vol C Tables 4.2.6.8 and 6.1.1.4'
H H 0.0000 0.0000 'International Tables Vol C Tables 4.2.6.8 and 6.1.1.4'
N N 0.0061 0.0033 'International Tables Vol C Tables 4.2.6.8 and 6.1.1.4'
O O 0.0106 0.0060 'International Tables Vol C Tables 4.2.6.8 and 6.1.1.4'
Cl Cl 0.1484 0.1585 'International Tables Vol C Tables 4.2.6.8 and 6.1.1.4'
Co Co 0.3494 0.9721 'International Tables Vol C Tables 4.2.6.8 and 6.1.1.4'

loop_
_geom_angle_atom_site_label_1
_geom_angle_atom_site_label_2
_geom_angle_atom_site_label_3
_geom_angle
_geom_angle_site_symmetry_1
_geom_angle_site_symmetry_3
_geom_angle_publ_flag
N2 Co N5 81.74(13) . . ?
N2 Co N1 90.11(13) . . ?
N5 Co N1 85.26(12) . . ?
N2 Co N3 87.14(12) . . ?
N5 Co N3 168.44(13) . . ?
N1 Co N3 91.65(13) . . ?
N2 Co N4 176.66(13) . . ?
N5 Co N4 95.81(13) . . ?
N1 Co N4 87.42(13) . . ?
N3 Co N4 95.17(12) . . ?
N2 Co Cl1 91.55(10) . . ?
N5 Co Cl1 89.18(9) . . ?
N1 Co Cl1 173.91(9) . . ?
N3 Co Cl1 94.28(9) . . ?
N4 Co Cl1 90.68(9) . . ?
O5 Cl2 O4 110.76(16) . . ?
O5 Cl2 O3 109.42(17) . . ?
O4 Cl2 O3 110.00(15) . . ?
O5 Cl2 O2 108.92(16) . . ?
O4 Cl2 O2 109.06(16) . . ?
O3 Cl2 O2 108.65(16) . . ?
O9 Cl3 O6 108.9(2) . . ?
O9 Cl3 O7 110.1(2) . . ?
O6 Cl3 O7 108.91(19) . . ?
O9 Cl3 O8 109.7(2) . . ?
O6 Cl3 O8 110.8(2) . . ?
O7 Cl3 O8 108.44(17) . . ?
C11 N1 C1 114.9(3) . . ?
C11 N1 Co 108.7(2) . . ?
C1 N1 Co 108.1(2) . . ?
C5 N2 C3 116.4(3) . . ?
C5 N2 Co 109.3(2) . . ?
C3 N2 Co 109.6(2) . . ?
C6 N3 C7 111.5(3) . . ?
C6 N3 Co 107.8(2) . . ?
C7 N3 Co 117.0(2) . . ?
C9 N4 C10 115.4(3) . . ?
C9 N4 Co 117.7(2) . . ?
C10 N4 Co 109.2(2) . . ?
C2 N5 Co 101.4(2) . . ?
N1 C1 C2 108.6(3) . . ?
N5 C2 C4 112.1(3) . . ?
N5 C2 C1 102.5(3) . . ?
C4 C2 C1 112.5(3) . . ?
N5 C2 C3 105.4(3) . . ?
C4 C2 C3 112.7(3) . . ?
C1 C2 C3 110.8(3) . . ?
N2 C3 C2 109.4(3) . . ?
N2 C5 C6 106.3(3) . . ?
N3 C6 C5 108.7(3) . . ?
N3 C7 C8 110.0(3) . . ?
O1 C8 C9 109.5(3) . . ?
O1 C8 C7 109.1(3) . . ?
C9 C8 C7 114.5(3) . . ?
N4 C9 C8 116.1(3) . . ?
N4 C10 C11 109.6(3) . . ?
N1 C11 C10 108.9(3) . . ?

loop_
_geom_bond_atom_site_label_1
_geom_bond_atom_site_label_2
_geom_bond_distance
_geom_bond_site_symmetry_2
_geom_bond_publ_flag
Co N2 1.942(3) . ?
Co N5 1.958(3) . ?
Co N1 1.962(3) . ?
Co N3 1.965(3) . ?
Co N4 1.968(3) . ?
Co Cl1 2.2492(10) . ?
Cl2 O5 1.433(3) . ?
Cl2 O4 1.440(3) . ?
Cl2 O3 1.445(3) . ?
Cl2 O2 1.457(3) . ?
Cl3 O9 1.410(3) . ?
Cl3 O6 1.417(3) . ?
Cl3 O7 1.438(3) . ?
Cl3 O8 1.445(3) . ?
N1 C11 1.491(5) . ?
N1 C1 1.503(5) . ?
N2 C5 1.489(5) . ?
N2 C3 1.492(5) . ?
N3 C6 1.491(5) . ?
N3 C7 1.496(5) . ?
N4 C9 1.502(5) . ?
N4 C10 1.507(5) . ?
N5 C2 1.497(5) . ?
O1 C8 1.435(4) . ?
C1 C2 1.520(5) . ?
C2 C4 1.519(5) . ?
C2 C3 1.533(5) . ?
C5 C6 1.517(5) . ?
C7 C8 1.518(6) . ?
C8 C9 1.514(5) . ?
C10 C11 1.511(5) . ?

loop_
_geom_hbond_atom_site_label_D
_geom_hbond_atom_site_label_H
_geom_hbond_atom_site_label_A
_geom_hbond_distance_DH
_geom_hbond_distance_HA
_geom_hbond_distance_DA
_geom_hbond_angle_DHA
_geom_hbond_site_symmetry_A
O1 H1O Cl1 0.88 2.29 3.155(3) 168.6 4_576
